data_4341280
loop_
_publ_author_name
'Prakash, Jai'
'Tarasenko, Mariya S.'
'Mesbah, Adel'
'Leb\`egue, S\'ebastien'
'Malliakas, Christos D.'
'Ibers, James A.'

_publ_section_title
;
 Syntheses, Crystal Structures, Transport Properties, and Theoretical
 Studies of Five Members of the MAn2Q5 Family: SrU2S5, BaU2Se5, PbU2S5,
 BaTh2S5, and BaU2Te5.
;
_journal_issue 21
_journal_name_full 'Inorganic chemistry'
_journal_page_first 11626
_journal_page_last 11632
_journal_paper_doi 10.1021/ic501795w
_journal_volume 53
_journal_year 2014
_chemical_formula_moiety 'Ba Se5 U2'
_chemical_formula_sum 'Ba Se5 U2'
_chemical_formula_weight 1008.20
_chemical_name_common 'barium diuranium selenide'
_chemical_name_systematic
;
 ?
;
_space_group_crystal_system monoclinic
_space_group_IT_number 14
_space_group_name_Hall '-P 2ybc'
_space_group_name_H-M_alt 'P 1 21/c 1'
_symmetry_space_group_name_Hall '-P 2ybc'
_symmetry_space_group_name_H-M 'P 1 21/c 1'
_cell_angle_alpha 90
_cell_angle_beta 90.5270(10)
_cell_angle_gamma 90
_cell_formula_units_Z 4
_cell_length_a 8.76060(10)
_cell_length_b 7.83160(10)
_cell_length_c 12.2399(2)
_cell_measurement_reflns_used 9878
_cell_measurement_temperature 100(2)
_cell_measurement_theta_max 36.29
_cell_measurement_theta_min 2.32
_cell_volume 839.74(2)
_computing_cell_refinement 'Bruker SAINT'
_computing_data_collection 'Bruker APEX2'
_computing_data_reduction 'Bruker SAINT'
_computing_molecular_graphics 'Bruker SHELXTL'
_computing_publication_material 'Bruker SHELXTL'
_computing_structure_refinement 'SHELXL-2014 (Sheldrick, 2014)'
_computing_structure_solution 'SHELXL-97 (Sheldrick, 2008a)'
_diffrn_ambient_temperature 100(2)
_diffrn_measured_fraction_theta_full 1.000
_diffrn_measured_fraction_theta_max 0.957
_diffrn_measurement_device_type 'Bruker APEX-II CCD'
_diffrn_measurement_method '\f and \w scans'
_diffrn_radiation_type MoK\a
_diffrn_radiation_wavelength 0.71073
_diffrn_reflns_av_R_equivalents 0.0516
_diffrn_reflns_av_unetI/netI 0.0318
_diffrn_reflns_Laue_measured_fraction_full 1.000
_diffrn_reflns_Laue_measured_fraction_max 0.957
_diffrn_reflns_limit_h_max 14
_diffrn_reflns_limit_h_min -14
_diffrn_reflns_limit_k_max 12
_diffrn_reflns_limit_k_min -11
_diffrn_reflns_limit_l_max 20
_diffrn_reflns_limit_l_min -20
_diffrn_reflns_number 23641
_diffrn_reflns_point_group_measured_fraction_full 1.000
_diffrn_reflns_point_group_measured_fraction_max 0.957
_diffrn_reflns_theta_full 25.242
_diffrn_reflns_theta_max 36.472
_diffrn_reflns_theta_min 2.325
_diffrn_source 'fine-focus sealed tube'
_exptl_absorpt_coefficient_mu 64.687
_exptl_absorpt_correction_T_max 0.1102
_exptl_absorpt_correction_T_min 0.0330
_exptl_absorpt_correction_type numerical
_exptl_absorpt_process_details 'face indexed (SADABS; Sheldrick, 2008'
_exptl_crystal_colour Black
_exptl_crystal_density_diffrn 7.975
_exptl_crystal_density_meas ?
_exptl_crystal_description Plate
_exptl_crystal_F_000 1640
_exptl_crystal_size_max 0.166
_exptl_crystal_size_mid 0.100
_exptl_crystal_size_min 0.061
_refine_diff_density_max 3.962
_refine_diff_density_min -2.683
_refine_diff_density_rms 0.592
_refine_ls_extinction_coef 0.00145(8)
_refine_ls_extinction_expression Fc^*^=kFc[1+0.001xFc^2^\l^3^/sin(2\q)]^-1/4^
_refine_ls_extinction_method SHELXL
_refine_ls_goodness_of_fit_ref 1.486
_refine_ls_hydrogen_treatment undef
_refine_ls_matrix_type full
_refine_ls_number_parameters 74
_refine_ls_number_reflns 3946
_refine_ls_number_restraints 0
_refine_ls_restrained_S_all 1.486
_refine_ls_R_factor_all 0.0262
_refine_ls_R_factor_gt 0.0250
_refine_ls_shift/su_max 0.001
_refine_ls_shift/su_mean 0.000
_refine_ls_structure_factor_coef Fsqd
_refine_ls_weighting_details 'w=1/[\s^2^(Fo^2^)+(0.0204P)^2^] where P=(1.0000Fo^2^+0.0000Fc^2^)'
_refine_ls_weighting_scheme calc
_refine_ls_wR_factor_gt 0.0627
_refine_ls_wR_factor_ref 0.0630
_reflns_Friedel_coverage 0.000
_reflns_number_gt 3835
_reflns_number_total 3946
_reflns_threshold_expression 'I > 2\s(I)'
_cod_data_source_file ic501795w_si_001.cif
_cod_data_source_block BaU2Se5
_cod_depositor_comments
;Adding full bibliography for 4341279--4341283.cif.

The following automatic conversions were performed:

'_exptl_crystal_density_meas' value 'not measured' was changed to '?'
- the value is perceived as not measured.

Automatic conversion script
Id: cif_fix_values 3008 2015-01-20 13:52:24Z robertas 
;
_cod_database_code 4341280
_shelx_space_group_comment
;
The symmetry employed for this shelxl refinement is uniquely defined
by the following loop, which should always be used as a source of
symmetry information in preference to the above space-group names.
They are only intended as comments.
;
_shelxl_version_number 2014-1

loop_
_space_group_symop_operation_xyz
'x, y, z'
'-x, y+1/2, -z+1/2'
'-x, -y, -z'
'x, -y-1/2, z-1/2'

loop_
_atom_site_label
_atom_site_type_symbol
_atom_site_fract_x
_atom_site_fract_y
_atom_site_fract_z
_atom_site_U_iso_or_equiv
_atom_site_adp_type
_atom_site_occupancy
_atom_site_site_symmetry_order
_atom_site_calc_flag
U1 U 0.00367(2) 0.02622(2) 0.31924(2) 0.00379(5) Uani 1 1 d
U2 U 0.24648(2) 0.07191(2) 0.00942(2) 0.00399(5) Uani 1 1 d
Ba1 Ba 0.50787(3) 0.05483(3) 0.33121(2) 0.00471(5) Uani 1 1 d
Se1 Se 0.04395(5) 0.66431(5) 0.40186(3) 0.00421(7) Uani 1 1 d
Se2 Se 0.20953(5) 0.45405(5) 0.00131(3) 0.00421(8) Uani 1 1 d
Se3 Se 0.21778(5) 0.83644(5) 0.18844(3) 0.00474(8) Uani 1 1 d
Se4 Se 0.22706(5) 0.31195(5) 0.28274(3) 0.00435(8) Uani 1 1 d
Se5 Se 0.53966(5) 0.18033(5) 0.07250(3) 0.00550(8) Uani 1 1 d

loop_
_atom_site_aniso_label
_atom_site_aniso_U_11
_atom_site_aniso_U_22
_atom_site_aniso_U_33
_atom_site_aniso_U_23
_atom_site_aniso_U_13
_atom_site_aniso_U_12
U1 0.00158(7) 0.00505(7) 0.00473(7) -0.00013(4) -0.00015(5) -0.00013(4)
U2 0.00156(7) 0.00523(8) 0.00518(7) 0.00051(4) 0.00005(5) -0.00009(4)
Ba1 0.00209(11) 0.00559(10) 0.00646(10) 0.00053(7) 0.00018(8) 0.00033(7)
Se1 0.00204(17) 0.00525(15) 0.00535(16) 0.00031(12) 0.00005(13) 0.00003(12)
Se2 0.00262(17) 0.00549(15) 0.00451(16) -0.00004(12) 0.00028(13) 0.00013(13)
Se3 0.00305(17) 0.00553(16) 0.00567(16) 0.00054(13) 0.00083(13) 0.00049(12)
Se4 0.00243(17) 0.00523(15) 0.00540(16) 0.00020(12) -0.00017(13) 0.00017(12)
Se5 0.00234(17) 0.00624(16) 0.00793(17) -0.00160(13) -0.00040(13) 0.00028(13)

loop_
_atom_type_symbol
_atom_type_description
_atom_type_scat_dispersion_real
_atom_type_scat_dispersion_imag
_atom_type_scat_source
Se Se -0.0929 2.2259 'International Tables Vol C Tables 4.2.6.8 and 6.1.1.4'
Ba Ba -0.3244 2.2819 'International Tables Vol C Tables 4.2.6.8 and 6.1.1.4'
U U -9.6767 9.6646 'International Tables Vol C Tables 4.2.6.8 and 6.1.1.4'

loop_
_geom_angle_atom_site_label_1
_geom_angle_atom_site_label_2
_geom_angle_atom_site_label_3
_geom_angle
_geom_angle_site_symmetry_1
_geom_angle_site_symmetry_3
Se2 U1 Se3 92.961(13) 4_566 1_545
Se2 U1 Se4 143.042(13) 4_566 2_545
Se3 U1 Se4 85.258(12) 1_545 2_545
Se2 U1 Se1 141.339(13) 4_566 2_545
Se3 U1 Se1 76.498(12) 1_545 2_545
Se4 U1 Se1 73.997(12) 2_545 2_545
Se2 U1 Se2 80.163(14) 4_566 2_545
Se3 U1 Se2 137.103(13) 1_545 2_545
Se4 U1 Se2 76.478(12) 2_545 2_545
Se1 U1 Se2 132.075(13) 2_545 2_545
Se2 U1 Se4 70.665(12) 4_566 .
Se3 U1 Se4 82.751(12) 1_545 .
Se4 U1 Se4 144.886(8) 2_545 .
Se1 U1 Se4 71.143(12) 2_545 .
Se2 U1 Se4 132.064(12) 2_545 .
Se2 U1 Se1 73.714(12) 4_566 1_545
Se3 U1 Se1 68.243(12) 1_545 1_545
Se4 U1 Se1 71.391(12) 2_545 1_545
Se1 U1 Se1 131.800(12) 2_545 1_545
Se2 U1 Se1 69.197(12) 2_545 1_545
Se4 U1 Se1 132.189(12) . 1_545
Se2 U1 Se3 111.734(12) 4_566 2_545
Se3 U1 Se3 142.484(9) 1_545 2_545
Se4 U1 Se3 90.396(12) 2_545 2_545
Se1 U1 Se3 66.526(11) 2_545 2_545
Se2 U1 Se3 76.894(12) 2_545 2_545
Se4 U1 Se3 79.683(12) . 2_545
Se1 U1 Se3 144.280(12) 1_545 2_545
Se2 U1 Ba1 126.415(10) 4_566 1_455
Se3 U1 Ba1 134.290(10) 1_545 1_455
Se4 U1 Ba1 49.659(9) 2_545 1_455
Se1 U1 Ba1 83.045(9) 2_545 1_455
Se2 U1 Ba1 49.174(9) 2_545 1_455
Se4 U1 Ba1 128.118(10) . 1_455
Se1 U1 Ba1 98.635(10) 1_545 1_455
Se3 U1 Ba1 48.584(9) 2_545 1_455
Se2 U1 Ba1 49.363(9) 4_566 .
Se3 U1 Ba1 52.498(9) 1_545 .
Se4 U1 Ba1 137.323(10) 2_545 .
Se1 U1 Ba1 98.337(10) 2_545 .
Se2 U1 Ba1 128.583(10) 2_545 .
Se4 U1 Ba1 46.894(9) . .
Se1 U1 Ba1 85.590(9) 1_545 .
Se3 U1 Ba1 125.719(9) 2_545 .
Ba1 U1 Ba1 173.005(8) 1_455 .
Se5 U2 Se1 129.215(13) . 2_545
Se5 U2 Se1 151.671(13) . 4_565
Se1 U2 Se1 77.865(13) 2_545 4_565
Se5 U2 Se3 94.049(13) . 1_545
Se1 U2 Se3 77.835(12) 2_545 1_545
Se1 U2 Se3 83.015(12) 4_565 1_545
Se5 U2 Se5 73.109(14) . 3_655
Se1 U2 Se5 151.482(13) 2_545 3_655
Se1 U2 Se5 78.564(12) 4_565 3_655
Se3 U2 Se5 83.584(12) 1_545 3_655
Se5 U2 Se4 102.243(13) . 4_565
Se1 U2 Se4 103.695(12) 2_545 4_565
Se1 U2 Se4 74.646(12) 4_565 4_565
Se3 U2 Se4 156.588(13) 1_545 4_565
Se5 U2 Se4 85.190(13) 3_655 4_565
Se5 U2 Se2 78.829(12) . .
Se1 U2 Se2 70.510(12) 2_545 .
Se1 U2 Se2 123.970(13) 4_565 .
Se3 U2 Se2 130.692(12) 1_545 .
Se5 U2 Se2 137.158(13) 3_655 .
Se4 U2 Se2 69.771(12) 4_565 .
Se5 U2 Ba1 56.346(10) . 4_565
Se1 U2 Ba1 119.797(10) 2_545 4_565
Se1 U2 Ba1 122.171(10) 4_565 4_565
Se3 U2 Ba1 150.388(10) 1_545 4_565
Se5 U2 Ba1 86.523(10) 3_655 4_565
Se4 U2 Ba1 48.417(9) 4_565 4_565
Se2 U2 Ba1 50.792(9) . 4_565
Se5 Ba1 Se4 122.639(13) 2_645 .
Se5 Ba1 Se3 138.189(13) 2_645 2_645
Se4 Ba1 Se3 97.180(12) . 2_645
Se5 Ba1 Se2 69.502(12) 2_645 2_645
Se4 Ba1 Se2 146.111(13) . 2_645
Se3 Ba1 Se2 70.069(11) 2_645 2_645
Se5 Ba1 Se4 73.891(12) 2_645 2_645
Se4 Ba1 Se4 144.566(9) . 2_645
Se3 Ba1 Se4 80.688(11) 2_645 2_645
Se2 Ba1 Se4 66.401(11) 2_645 2_645
Se5 Ba1 Se5 129.434(13) 2_645 .
Se4 Ba1 Se5 73.231(12) . .
Se3 Ba1 Se5 70.320(11) 2_645 .
Se2 Ba1 Se5 126.394(13) 2_645 .
Se4 Ba1 Se5 72.816(11) 2_645 .
Se5 Ba1 Se2 69.316(11) 2_645 4_566
Se4 Ba1 Se2 62.017(11) . 4_566
Se3 Ba1 Se2 129.497(13) 2_645 4_566
Se2 Ba1 Se2 101.185(11) 2_645 4_566
Se4 Ba1 Se2 143.175(13) 2_645 4_566
Se5 Ba1 Se2 131.932(13) . 4_566
Se5 Ba1 Se3 68.902(11) 2_645 1_545
Se4 Ba1 Se3 70.491(11) . 1_545
Se3 Ba1 Se3 145.034(9) 2_645 1_545
Se2 Ba1 Se3 136.741(12) 2_645 1_545
Se4 Ba1 Se3 91.013(11) 2_645 1_545
Se5 Ba1 Se3 74.767(11) . 1_545
Se2 Ba1 Se3 74.619(11) 4_566 1_545
Se5 Ba1 Se5 103.585(11) 2_645 4_566
Se4 Ba1 Se5 81.099(11) . 4_566
Se3 Ba1 Se5 67.823(11) 2_645 4_566
Se2 Ba1 Se5 65.024(11) 2_645 4_566
Se4 Ba1 Se5 128.520(12) 2_645 4_566
Se5 Ba1 Se5 126.917(8) . 4_566
Se2 Ba1 Se5 63.903(11) 4_566 4_566
Se3 Ba1 Se5 137.281(12) 1_545 4_566
Se5 Ba1 Ba1 56.359(9) 2_645 3_656
Se4 Ba1 Ba1 105.948(11) . 3_656
Se3 Ba1 Ba1 103.861(11) 2_645 3_656
Se2 Ba1 Ba1 51.238(9) 2_645 3_656
Se4 Ba1 Ba1 108.897(11) 2_645 3_656
Se5 Ba1 Ba1 173.785(13) . 3_656
Se2 Ba1 Ba1 49.948(9) 4_566 3_656
Se3 Ba1 Ba1 110.942(11) 1_545 3_656
Se5 Ba1 Ba1 47.226(8) 4_566 3_656
Se5 Ba1 U2 111.361(10) 2_645 4_566
Se4 Ba1 U2 42.610(8) . 4_566
Se3 Ba1 U2 88.519(9) 2_645 4_566
Se2 Ba1 U2 104.288(9) 2_645 4_566
Se4 Ba1 U2 167.632(10) 2_645 4_566
Se5 Ba1 U2 109.268(10) . 4_566
Se2 Ba1 U2 44.036(8) 4_566 4_566
Se3 Ba1 U2 101.314(9) 1_545 4_566
Se5 Ba1 U2 40.227(8) 4_566 4_566
Ba1 Ba1 U2 67.738(7) 3_656 4_566
Se5 Ba1 U1 95.671(10) 2_645 1_655
Se4 Ba1 U1 141.669(10) . 1_655
Se3 Ba1 U1 45.452(8) 2_645 1_655
Se2 Ba1 U1 42.653(8) 2_645 1_655
Se4 Ba1 U1 41.769(8) 2_645 1_655
Se5 Ba1 U1 83.741(9) . 1_655
Se2 Ba1 U1 143.376(10) 4_566 1_655
Se3 Ba1 U1 132.477(10) 1_545 1_655
Se5 Ba1 U1 89.293(9) 4_566 1_655
Ba1 Ba1 U1 93.673(8) 3_656 1_655
U2 Ba1 U1 125.868(7) 4_566 1_655
U2 Se1 U2 102.134(13) 2 4_566
U2 Se1 U1 97.864(13) 2 2
U2 Se1 U1 105.461(13) 4_566 2
U2 Se1 U1 105.154(14) 2 1_565
U2 Se1 U1 145.568(16) 4_566 1_565
U1 Se1 U1 91.249(11) 2 1_565
U1 Se2 U1 99.838(14) 4_565 2
U1 Se2 U2 98.414(13) 4_565 .
U1 Se2 U2 103.554(13) 2 .
U1 Se2 Ba1 159.565(16) 4_565 2_655
U1 Se2 Ba1 88.173(12) 2 2_655
U2 Se2 Ba1 97.907(13) . 2_655
U1 Se2 Ba1 90.393(12) 4_565 4_565
U1 Se2 Ba1 165.299(16) 2 4_565
U2 Se2 Ba1 85.171(11) . 4_565
Ba1 Se2 Ba1 78.815(12) 2_655 4_565
U2 Se3 U1 98.862(13) 1_565 1_565
U2 Se3 U1 122.457(15) 1_565 2
U1 Se3 U1 90.610(12) 1_565 2
U2 Se3 Ba1 107.856(14) 1_565 2_655
U1 Se3 Ba1 150.288(15) 1_565 2_655
U1 Se3 Ba1 85.965(11) 2 2_655
U2 Se3 Ba1 89.936(12) 1_565 1_565
U1 Se3 Ba1 86.810(11) 1_565 1_565
U1 Se3 Ba1 147.468(14) 2 1_565
Ba1 Se3 Ba1 80.580(10) 2_655 1_565
U1 Se4 U2 105.230(13) 2 4_566
U1 Se4 U1 92.436(12) 2 .
U2 Se4 U1 97.050(13) 4_566 .
U1 Se4 Ba1 165.088(16) 2 .
U2 Se4 Ba1 88.972(12) 4_566 .
U1 Se4 Ba1 90.253(12) . .
U1 Se4 Ba1 88.572(12) 2 2_655
U2 Se4 Ba1 100.703(13) 4_566 2_655
U1 Se4 Ba1 161.294(15) . 2_655
Ba1 Se4 Ba1 84.251(10) . 2_655
U2 Se5 U2 106.891(14) . 3_655
U2 Se5 Ba1 104.927(14) . 2_655
U2 Se5 Ba1 147.032(16) 3_655 2_655
U2 Se5 Ba1 95.047(13) . .
U2 Se5 Ba1 100.789(13) 3_655 .
Ba1 Se5 Ba1 84.703(11) 2_655 .
U2 Se5 Ba1 83.427(11) . 4_565
U2 Se5 Ba1 98.803(13) 3_655 4_565
Ba1 Se5 Ba1 76.415(11) 2_655 4_565
Ba1 Se5 Ba1 159.911(14) . 4_565

loop_
_geom_bond_atom_site_label_1
_geom_bond_atom_site_label_2
_geom_bond_distance
_geom_bond_site_symmetry_2
U1 Se2 2.8581(4) 4_566
U1 Se3 2.8888(4) 1_545
U1 Se4 2.9006(4) 2_545
U1 Se1 2.9405(4) 2_545
U1 Se2 2.9509(4) 2_545
U1 Se4 3.0089(4) .
U1 Se1 3.0289(4) 1_545
U1 Se3 3.1099(4) 2_545
U1 Ba1 4.3530(3) 1_455
U1 Ba1 4.4239(3) .
U2 Se5 2.8066(5) .
U2 Se1 2.8683(4) 2_545
U2 Se1 2.8742(4) 4_565
U2 Se3 2.8767(4) 1_545
U2 Se5 2.9073(4) 3_655
U2 Se4 2.9233(4) 4_565
U2 Se2 3.0117(4) .
U2 Ba1 4.3173(3) 4_565
Ba1 Se5 3.1896(5) 2_645
Ba1 Se4 3.2299(5) .
Ba1 Se3 3.2725(5) 2_645
Ba1 Se2 3.2956(5) 2_645
Ba1 Se4 3.3189(5) 2_645
Ba1 Se5 3.3298(5) .
Ba1 Se2 3.3572(5) 4_566
Ba1 Se3 3.5151(5) 1_545
Ba1 Se5 3.6175(5) 4_566
Ba1 Ba1 4.2237(5) 3_656
Ba1 U2 4.3173(3) 4_566
Ba1 U1 4.3530(3) 1_655
Se1 U2 2.8684(4) 2
Se1 U2 2.8742(4) 4_566
Se1 U1 2.9404(4) 2
Se1 U1 3.0288(4) 1_565
Se2 U1 2.8582(4) 4_565
Se2 U1 2.9509(4) 2
Se2 Ba1 3.2956(5) 2_655
Se2 Ba1 3.3572(5) 4_565
Se3 U2 2.8767(4) 1_565
Se3 U1 2.8889(4) 1_565
Se3 U1 3.1099(4) 2
Se3 Ba1 3.2725(5) 2_655
Se3 Ba1 3.5151(5) 1_565
Se4 U1 2.9005(4) 2
Se4 U2 2.9233(4) 4_566
Se4 Ba1 3.3190(5) 2_655
Se5 U2 2.9074(4) 3_655
Se5 Ba1 3.1896(5) 2_655
Se5 Ba1 3.6175(5) 4_565
